data_4511573
loop_
_publ_author_name
'Marin, Geanina'
'Tudor, Violeta'
'Kravtsov, Victor Ch.'
'Schmidtmann, Marc'
'Simonov, Yurii A.'
'M\"uller, Achim'
'Andruh, Marius'

_publ_section_title
;
 Extended Structures Constructed from Alkoxo-Bridged Binuclear Complexes
 as Nodes and Bis(4-pyridyl)ethylene as a Spacer
;
_journal_issue 1
_journal_name_full 'Crystal Growth &amp; Design'
_journal_page_first 279
_journal_paper_doi 10.1021/cg049920+
_journal_volume 5
_journal_year 2005
_chemical_formula_sum 'C14 H16 Cl Cu N3 O5'
_chemical_formula_weight 405.29
_chemical_name_systematic
; 
 ? 
;
_space_group_IT_number 14
_symmetry_cell_setting monoclinic
_symmetry_space_group_name_Hall '-P 2ybc'
_symmetry_space_group_name_H-M 'P 1 21/c 1'
_atom_sites_solution_hydrogens geom
_atom_sites_solution_primary direct
_atom_sites_solution_secondary difmap
_audit_creation_method SHELXL-97
_cell_angle_alpha 90.00
_cell_angle_beta 95.35(3)
_cell_angle_gamma 90.00
_cell_formula_units_Z 4
_cell_length_a 10.238(2)
_cell_length_b 11.749(2)
_cell_length_c 14.548(3)
_cell_measurement_temperature 293(2)
_cell_volume 1742.3(6)
_computing_structure_refinement 'SHELXL-97 (Sheldrick, 1997)'
_computing_structure_solution 'SHELXS-97 (Sheldrick, 1990)'
_diffrn_ambient_temperature 293(2)
_diffrn_measured_fraction_theta_full 0.953
_diffrn_measured_fraction_theta_max 0.953
_diffrn_radiation_monochromator graphite
_diffrn_radiation_source 'fine-focus sealed tube'
_diffrn_radiation_type MoK\a
_diffrn_radiation_wavelength 0.71073
_diffrn_reflns_av_R_equivalents 0.0409
_diffrn_reflns_av_sigmaI/netI 0.0527
_diffrn_reflns_limit_h_max 13
_diffrn_reflns_limit_h_min -12
_diffrn_reflns_limit_k_max 15
_diffrn_reflns_limit_k_min -15
_diffrn_reflns_limit_l_max 18
_diffrn_reflns_limit_l_min -18
_diffrn_reflns_number 16531
_diffrn_reflns_theta_full 27.50
_diffrn_reflns_theta_max 27.50
_diffrn_reflns_theta_min 2.23
_exptl_absorpt_coefficient_mu 1.435
_exptl_crystal_density_diffrn 1.545
_exptl_crystal_density_method 'not measured'
_exptl_crystal_F_000 828
_refine_diff_density_max 0.270
_refine_diff_density_min -0.214
_refine_diff_density_rms 0.053
_refine_ls_extinction_method none
_refine_ls_goodness_of_fit_ref 0.826
_refine_ls_hydrogen_treatment mixed
_refine_ls_matrix_type full
_refine_ls_number_parameters 278
_refine_ls_number_reflns 3821
_refine_ls_number_restraints 42
_refine_ls_restrained_S_all 0.856
_refine_ls_R_factor_all 0.0749
_refine_ls_R_factor_gt 0.0366
_refine_ls_shift/su_max 0.000
_refine_ls_shift/su_mean 0.000
_refine_ls_structure_factor_coef Fsqd
_refine_ls_weighting_details 'calc w=1/[\s^2^(Fo^2^)+(0.0536P)^2^+0.0000P] where P=(Fo^2^+2Fc^2^)/3'
_refine_ls_weighting_scheme calc
_refine_ls_wR_factor_gt 0.0800
_refine_ls_wR_factor_ref 0.0890
_reflns_number_gt 2451
_reflns_number_total 3821
_reflns_threshold_expression >2sigma(I)
_cod_data_source_file cg049920%2Bsi20040227_114638.cif
_cod_data_source_block j2n
_cod_original_sg_symbol_H-M P2(1)/c
_cod_database_code 4511573

loop_
_symmetry_equiv_pos_as_xyz
'x, y, z'
'-x, y+1/2, -z+1/2'
'-x, -y, -z'
'x, -y-1/2, z-1/2'

loop_
_atom_site_label
_atom_site_type_symbol
_atom_site_fract_x
_atom_site_fract_y
_atom_site_fract_z
_atom_site_U_iso_or_equiv
_atom_site_adp_type
_atom_site_occupancy
_atom_site_symmetry_multiplicity
_atom_site_calc_flag
_atom_site_refinement_flags
_atom_site_disorder_assembly
_atom_site_disorder_group
Cu1 Cu 0.13836(3) 0.03070(3) 0.03663(2) 0.04502(13) Uani 1 1 d . . .
O1 O 0.02721(18) -0.09882(15) 0.00853(14) 0.0576(6) Uani 1 1 d . . .
N1 N 0.2826(3) -0.0867(3) 0.0437(2) 0.0611(7) Uani 1 1 d . . .
H1N1 H 0.313(3) -0.089(3) -0.003(2) 0.073 Uiso 1 1 d . . .
H2N1 H 0.342(3) -0.072(3) 0.092(2) 0.073 Uiso 1 1 d . . .
C1 C 0.2216(4) -0.1971(3) 0.0573(3) 0.0828(11) Uani 1 1 d . . .
H1A H 0.2145 -0.2090 0.1226 0.099 Uiso 1 1 calc R . .
H1B H 0.2765 -0.2570 0.0358 0.099 Uiso 1 1 calc R . .
C2 C 0.0903(3) -0.2035(3) 0.0069(3) 0.0767(11) Uani 1 1 d . . .
H2A H 0.0981 -0.2258 -0.0565 0.092 Uiso 1 1 calc R . .
H2B H 0.0386 -0.2608 0.0350 0.092 Uiso 1 1 calc R . .
N2 N 0.2461(2) 0.1710(2) 0.03032(17) 0.0528(6) Uani 1 1 d . . .
C3 C 0.3092(3) 0.1916(3) -0.0436(3) 0.0721(10) Uani 1 1 d . . .
H3 H 0.3022 0.1393 -0.0917 0.086 Uiso 1 1 calc R . .
C4 C 0.3849(4) 0.2879(4) -0.0517(3) 0.0898(13) Uani 1 1 d . . .
H4 H 0.4273 0.2989 -0.1048 0.108 Uiso 1 1 calc R . .
C5 C 0.3981(3) 0.3671(3) 0.0173(4) 0.0927(15) Uani 1 1 d . . .
C6 C 0.3326(4) 0.3456(3) 0.0929(3) 0.0920(13) Uani 1 1 d . . .
H6 H 0.3379 0.3970 0.1417 0.110 Uiso 1 1 calc R . .
C7 C 0.2588(3) 0.2482(3) 0.0970(3) 0.0722(10) Uani 1 1 d . . .
H7 H 0.2154 0.2358 0.1495 0.087 Uiso 1 1 calc R . .
C8 C 0.4878(10) 0.4596(8) -0.0246(11) 0.070(2) Uani 0.50 1 d P . 1
H1C8 H 0.5189 0.4522 -0.0824 0.084 Uiso 0.50 1 calc PR . 1
C8A C 0.4682(6) 0.4785(9) 0.0354(7) 0.0470(14) Uani 0.50 1 d P . 2
H2C8 H 0.4683 0.5160 0.0917 0.056 Uiso 0.50 1 calc PR . 2
N3 N 0.1197(3) 0.0296(2) 0.19583(17) 0.0613(7) Uani 1 1 d . . .
C9 C 0.2104(3) -0.0094(3) 0.2598(2) 0.0786(11) Uani 1 1 d . . .
H9 H 0.2925 -0.0276 0.2414 0.094 Uiso 1 1 calc R . .
C10 C 0.1907(3) -0.0243(3) 0.3508(2) 0.0708(9) Uani 1 1 d . . .
H10 H 0.2578 -0.0532 0.3917 0.085 Uiso 1 1 calc R . .
C11 C 0.0724(3) 0.0032(2) 0.3817(2) 0.0537(8) Uani 1 1 d . . .
C12 C -0.0220(3) 0.0415(3) 0.3167(2) 0.0749(10) Uani 1 1 d . . .
H12 H -0.1045 0.0606 0.3337 0.090 Uiso 1 1 calc R . .
C13 C 0.0050(3) 0.0522(3) 0.2252(2) 0.0746(11) Uani 1 1 d . . .
H13 H -0.0621 0.0767 0.1823 0.090 Uiso 1 1 calc R . .
C14 C 0.0544(3) -0.0089(2) 0.4810(2) 0.0573(8) Uani 1 1 d . . .
H14 H 0.1272 -0.0313 0.5198 0.069 Uiso 1 1 calc R . .
Cl1 Cl 0.4083(3) -0.1155(3) -0.1974(2) 0.0707(10) Uani 0.637(12) 1 d PD A 1
O1CL O 0.4953(11) -0.1636(11) -0.2495(6) 0.244(7) Uani 0.637(12) 1 d PD A 1
O2CL O 0.3224(12) -0.0533(11) -0.2461(12) 0.272(9) Uani 0.637(12) 1 d PD A 1
O3CL O 0.4770(7) -0.0653(8) -0.1242(6) 0.164(5) Uani 0.637(12) 1 d PD A 1
O4CL O 0.3374(11) -0.1973(8) -0.1542(6) 0.198(5) Uani 0.637(12) 1 d PD A 1
Cl1A Cl 0.3987(10) -0.1030(11) -0.2074(9) 0.179(6) Uani 0.363(12) 1 d PD A 2
O5CL O 0.366(2) -0.1326(16) -0.2892(10) 0.188(11) Uani 0.363(12) 1 d PD A 2
O6CL O 0.3078(18) -0.0382(18) -0.1798(11) 0.217(14) Uani 0.363(12) 1 d PD A 2
O7CL O 0.5076(14) -0.044(2) -0.2043(13) 0.35(2) Uani 0.363(12) 1 d PD A 2
O8CL O 0.4152(17) -0.1853(18) -0.1508(17) 0.35(2) Uani 0.363(12) 1 d PD A 2

loop_
_atom_site_aniso_label
_atom_site_aniso_U_11
_atom_site_aniso_U_22
_atom_site_aniso_U_33
_atom_site_aniso_U_23
_atom_site_aniso_U_13
_atom_site_aniso_U_12
Cu1 0.0459(2) 0.03596(18) 0.0536(2) 0.00016(17) 0.00669(14) -0.01496(15)
O1 0.0508(12) 0.0296(10) 0.0907(16) 0.0021(10) -0.0028(11) -0.0108(9)
N1 0.0542(17) 0.0644(17) 0.0654(19) 0.0000(16) 0.0098(13) -0.0071(14)
C1 0.072(3) 0.055(2) 0.120(3) 0.018(2) 0.001(2) 0.0027(18)
C2 0.077(2) 0.0362(17) 0.114(3) 0.0065(18) -0.007(2) -0.0072(16)
N2 0.0464(14) 0.0439(14) 0.0680(17) 0.0023(12) 0.0054(12) -0.0199(11)
C3 0.072(2) 0.063(2) 0.083(2) 0.0071(19) 0.0175(19) -0.0219(18)
C4 0.067(2) 0.084(3) 0.121(3) 0.047(3) 0.025(2) -0.024(2)
C5 0.053(2) 0.050(2) 0.169(5) 0.036(3) -0.022(3) -0.0252(17)
C6 0.087(3) 0.044(2) 0.138(4) -0.004(2) -0.026(3) -0.0243(19)
C7 0.078(2) 0.053(2) 0.085(2) -0.0019(18) 0.0041(19) -0.0243(17)
C8 0.058(5) 0.066(7) 0.085(9) 0.015(6) 0.001(5) -0.023(5)
C8A 0.048(4) 0.043(4) 0.050(5) 0.003(4) 0.005(3) -0.021(3)
N3 0.0608(16) 0.0757(18) 0.0481(15) 0.0017(14) 0.0098(12) -0.0112(14)
C9 0.057(2) 0.123(3) 0.056(2) -0.005(2) 0.0098(17) -0.008(2)
C10 0.062(2) 0.098(3) 0.052(2) -0.0014(19) -0.0011(16) 0.001(2)
C11 0.067(2) 0.0468(18) 0.0475(17) -0.0007(13) 0.0058(15) -0.0056(14)
C12 0.068(2) 0.101(3) 0.058(2) 0.010(2) 0.0194(17) 0.020(2)
C13 0.069(2) 0.101(3) 0.054(2) 0.0136(19) 0.0067(17) 0.019(2)
C14 0.070(2) 0.0459(17) 0.0555(19) 0.0043(14) 0.0044(15) -0.0012(15)
Cl1 0.0607(16) 0.0991(19) 0.0522(16) 0.0148(11) 0.0044(11) 0.0026(12)
O1CL 0.179(9) 0.453(19) 0.107(6) -0.024(8) 0.049(6) 0.137(11)
O2CL 0.174(11) 0.28(2) 0.34(2) 0.115(15) -0.109(15) 0.033(10)
O3CL 0.126(6) 0.222(9) 0.140(7) -0.049(6) -0.016(5) -0.024(5)
O4CL 0.234(11) 0.172(9) 0.210(9) 0.008(7) 0.134(8) -0.073(8)
Cl1A 0.109(6) 0.331(15) 0.100(6) 0.076(8) 0.033(5) 0.074(7)
O5CL 0.27(2) 0.24(2) 0.057(8) -0.037(10) 0.046(10) -0.029(16)
O6CL 0.134(12) 0.33(3) 0.192(18) -0.13(2) 0.015(12) 0.059(13)
O7CL 0.131(12) 0.79(6) 0.135(17) 0.02(2) 0.021(10) -0.23(2)
O8CL 0.129(17) 0.42(4) 0.52(5) 0.34(4) 0.11(2) 0.11(2)

loop_
_atom_type_symbol
_atom_type_description
_atom_type_scat_dispersion_real
_atom_type_scat_dispersion_imag
_atom_type_scat_source
C C 0.0033 0.0016 'International Tables Vol C Tables 4.2.6.8 and 6.1.1.4'
H H 0.0000 0.0000 'International Tables Vol C Tables 4.2.6.8 and 6.1.1.4'
N N 0.0061 0.0033 'International Tables Vol C Tables 4.2.6.8 and 6.1.1.4'
O O 0.0106 0.0060 'International Tables Vol C Tables 4.2.6.8 and 6.1.1.4'
Cl Cl 0.1484 0.1585 'International Tables Vol C Tables 4.2.6.8 and 6.1.1.4'
Cu Cu 0.3201 1.2651 'International Tables Vol C Tables 4.2.6.8 and 6.1.1.4'

loop_
_geom_angle_atom_site_label_1
_geom_angle_atom_site_label_2
_geom_angle_atom_site_label_3
_geom_angle
_geom_angle_site_symmetry_1
_geom_angle_site_symmetry_3
O1 Cu1 O1 76.85(9) . 3
O1 Cu1 N2 165.02(9) . .
O1 Cu1 N2 96.54(9) 3 .
O1 Cu1 N1 83.42(10) . .
O1 Cu1 N1 156.24(11) 3 .
N2 Cu1 N1 99.33(11) . .
O1 Cu1 N3 96.02(9) . .
O1 Cu1 N3 100.87(10) 3 .
N2 Cu1 N3 98.44(10) . .
N1 Cu1 N3 94.18(12) . .
O1 Cu1 Cu1 38.57(6) . 3
O1 Cu1 Cu1 38.28(5) 3 3
N2 Cu1 Cu1 133.43(7) . 3
N1 Cu1 Cu1 120.87(9) . 3
N3 Cu1 Cu1 100.80(7) . 3
C2 O1 Cu1 115.96(18) . .
C2 O1 Cu1 138.96(19) . 3
Cu1 O1 Cu1 103.15(9) . 3
C1 N1 Cu1 107.1(2) . .
N1 C1 C2 111.1(3) . .
O1 C2 C1 110.5(3) . .
C7 N2 C3 116.4(3) . .
C7 N2 Cu1 123.4(2) . .
C3 N2 Cu1 120.2(2) . .
N2 C3 C4 122.6(4) . .
C5 C4 C3 120.8(4) . .
C6 C5 C4 116.4(3) . .
C6 C5 C8A 106.4(5) . .
C4 C5 C8A 137.2(6) . .
C6 C5 C8 141.7(6) . .
C4 C5 C8 101.9(6) . .
C8A C5 C8 35.4(3) . .
C5 C6 C7 120.1(4) . .
N2 C7 C6 123.7(4) . .
C8 C8 C5 114(2) 3_665 .
C8A C8A C5 116.3(13) 3_665 .
C13 N3 C9 115.4(3) . .
C13 N3 Cu1 118.6(2) . .
C9 N3 Cu1 125.2(2) . .
N3 C9 C10 124.3(3) . .
C9 C10 C11 120.1(3) . .
C12 C11 C10 116.2(3) . .
C12 C11 C14 124.3(3) . .
C10 C11 C14 119.5(3) . .
C11 C12 C13 120.2(3) . .
N3 C13 C12 123.8(3) . .
C14 C14 C11 125.9(4) 3_556 .
O2CL Cl1 O1CL 112.2(8) . .
O2CL Cl1 O3CL 117.3(8) . .
O1CL Cl1 O3CL 107.6(6) . .
O2CL Cl1 O4CL 106.2(7) . .
O1CL Cl1 O4CL 111.4(6) . .
O3CL Cl1 O4CL 101.6(6) . .
O5CL Cl1A O8CL 114.2(13) . .
O5CL Cl1A O6CL 108.7(11) . .
O8CL Cl1A O6CL 107.6(11) . .
O5CL Cl1A O7CL 109.2(11) . .
O8CL Cl1A O7CL 108.7(11) . .
O6CL Cl1A O7CL 108.1(12) . .

loop_
_geom_bond_atom_site_label_1
_geom_bond_atom_site_label_2
_geom_bond_distance
_geom_bond_site_symmetry_2
Cu1 O1 1.9212(18) .
Cu1 O1 1.9333(19) 3
Cu1 N2 1.990(2) .
Cu1 N1 2.016(3) .
Cu1 N3 2.342(2) .
Cu1 Cu1 3.0198(10) 3
O1 C2 1.391(4) .
O1 Cu1 1.9333(19) 3
N1 C1 1.461(4) .
C1 C2 1.472(5) .
N2 C7 1.326(4) .
N2 C3 1.327(4) .
C3 C4 1.382(5) .
C4 C5 1.365(6) .
C5 C6 1.364(6) .
C5 C8A 1.504(11) .
C5 C8 1.582(16) .
C6 C7 1.376(4) .
C8 C8 1.201(19) 3_665
C8A C8A 1.366(14) 3_665
N3 C13 1.314(4) .
N3 C9 1.333(4) .
C9 C10 1.369(5) .
C10 C11 1.370(4) .
C11 C12 1.363(4) .
C11 C14 1.480(4) .
C12 C13 1.390(4) .
C14 C14 1.307(6) 3_556
Cl1 O2CL 1.301(9) .
Cl1 O1CL 1.346(7) .
Cl1 O3CL 1.356(7) .
Cl1 O4CL 1.390(8) .
Cl1A O5CL 1.256(12) .
Cl1A O8CL 1.271(14) .
Cl1A O6CL 1.295(14) .
Cl1A O7CL 1.312(12) .
